data_2215564
loop_
_publ_author_name
'Zhang, Xing-Jing'
'Han, Jing'
'Wang, Chun-Guang'
'Xing, Yong-Heng'

_publ_section_title
Bromido(3,5-dimethylpyrazole-\k<i>N</i>)[hydrotris(3,5-dimethylpyrazolyl)borato-\k^3^<i>N</i>,<i>N</i>',<i>N</i>'']copper(II)
_journal_coeditor_code IS2205
_journal_issue 10
_journal_name_full 'Acta Crystallographica Section E'
_journal_page_first m2620
_journal_page_last m2621
_journal_paper_doi 10.1107/S1600536807046491
_journal_volume 63
_journal_year 2007
_chemical_formula_iupac '[Cu Br (C15 H22 B N6) (C5 H8 N2)]'
_chemical_formula_moiety 'C20 H30 B Br Cu N8'
_chemical_formula_sum 'C20 H30 B Br Cu N8'
_chemical_formula_weight 536.78
_chemical_name_systematic
;
Bromido(3,5-dimethylpyrazole-\kN)[hydrotris(3,5-dimethylpyrazolyl)\
borato-\k^3^N,N',N'']copper(II)
;
_space_group_IT_number 14
_symmetry_cell_setting monoclinic
_symmetry_space_group_name_Hall '-P 2ybc'
_symmetry_space_group_name_H-M 'P 1 21/c 1'
_atom_sites_solution_hydrogens geom
_atom_sites_solution_primary direct
_atom_sites_solution_secondary difmap
_audit_creation_method SHELXL-97
_cell_angle_alpha 90.00
_cell_angle_beta 107.618(3)
_cell_angle_gamma 90.00
_cell_formula_units_Z 4
_cell_length_a 17.223(4)
_cell_length_b 7.9231(18)
_cell_length_c 19.236(4)
_cell_measurement_reflns_used 4917
_cell_measurement_temperature 293(2)
_cell_measurement_theta_max 25.98
_cell_measurement_theta_min 2.19
_cell_volume 2501.8(10)
_computing_cell_refinement 'APEX2 (Bruker, 2005)'
_computing_data_collection 'APEX2 (Bruker, 2005)'
_computing_data_reduction 'APEX2 (Bruker, 2005)'
_computing_molecular_graphics 'SHELXTL (Sheldrick, 1997b)'
_computing_publication_material 'SHELXTL (Sheldrick, 1997b)'
_computing_structure_refinement 'SHELXL97 (Sheldrick, 1997a)'
_computing_structure_solution 'SHELXS97 (Sheldrick, 1997a)'
_diffrn_ambient_temperature 293(2)
_diffrn_measured_fraction_theta_full 0.995
_diffrn_measured_fraction_theta_max 0.995
_diffrn_measurement_device_type 'Bruker P4'
_diffrn_measurement_method \w
_diffrn_radiation_monochromator graphite
_diffrn_radiation_source 'fine-focus sealed tube'
_diffrn_radiation_type MoK\a
_diffrn_radiation_wavelength 0.71073
_diffrn_reflns_av_R_equivalents 0.0548
_diffrn_reflns_av_sigmaI/netI 0.0743
_diffrn_reflns_limit_h_max 21
_diffrn_reflns_limit_h_min -13
_diffrn_reflns_limit_k_max 9
_diffrn_reflns_limit_k_min -9
_diffrn_reflns_limit_l_max 21
_diffrn_reflns_limit_l_min -23
_diffrn_reflns_number 4917
_diffrn_reflns_theta_full 25.98
_diffrn_reflns_theta_max 25.98
_diffrn_reflns_theta_min 2.19
_diffrn_standards_decay_% 0
_diffrn_standards_interval_count 0
_diffrn_standards_number 0
_exptl_absorpt_coefficient_mu 2.493
_exptl_absorpt_correction_T_max 0.723
_exptl_absorpt_correction_T_min 0.626
_exptl_absorpt_correction_type multi-scan
_exptl_absorpt_process_details '(<i>SADABS</i>; Sheldrick, 2003)'
_exptl_crystal_colour green
_exptl_crystal_density_diffrn 1.425
_exptl_crystal_density_method 'not measured'
_exptl_crystal_description plate
_exptl_crystal_F_000 1100
_exptl_crystal_size_max 0.21
_exptl_crystal_size_mid 0.16
_exptl_crystal_size_min 0.13
_refine_diff_density_max 0.745
_refine_diff_density_min -0.654
_refine_ls_extinction_method none
_refine_ls_goodness_of_fit_ref 1.034
_refine_ls_hydrogen_treatment constr
_refine_ls_matrix_type full
_refine_ls_number_parameters 280
_refine_ls_number_reflns 4917
_refine_ls_number_restraints 0
_refine_ls_restrained_S_all 1.034
_refine_ls_R_factor_all 0.0829
_refine_ls_R_factor_gt 0.0502
_refine_ls_shift/su_max 0.000
_refine_ls_shift/su_mean 0.000
_refine_ls_structure_factor_coef Fsqd
_refine_ls_weighting_details 'calc w=1/[\s^2^(Fo^2^)+(0.0625P)^2^] where P=(Fo^2^+2Fc^2^)/3'
_refine_ls_weighting_scheme calc
_refine_ls_wR_factor_gt 0.1198
_refine_ls_wR_factor_ref 0.1356
_reflns_number_gt 3349
_reflns_number_total 4917
_reflns_threshold_expression I>2\s(I)
_cod_data_source_file is2205.cif
_cod_data_source_block I
_cod_original_cell_volume 2501.7(10)
_cod_original_sg_symbol_Hall '-p 2ybc'
_cod_original_sg_symbol_H-M 'P 21/c'
_cod_database_code 2215564
_cod_database_fobs_code 2215564

loop_
_symmetry_equiv_pos_as_xyz
'x, y, z'
'-x, y+1/2, -z+1/2'
'-x, -y, -z'
'x, -y-1/2, z-1/2'

loop_
_atom_site_type_symbol
_atom_site_label
_atom_site_fract_x
_atom_site_fract_y
_atom_site_fract_z
_atom_site_U_iso_or_equiv
_atom_site_adp_type
_atom_site_calc_flag
_atom_site_refinement_flags
_atom_site_occupancy
Cu Cu 0.23841(3) 0.86990(6) 0.30904(3) 0.03100(17) Uani d . 1
Br Br1 0.26691(3) 1.02181(7) 0.20786(3) 0.0571(2) Uani d . 1
C C1 0.1549(3) 0.5592(6) 0.4415(2) 0.0433(11) Uani d . 1
C C2 0.1719(3) 0.4300(6) 0.4000(3) 0.0491(13) Uani d . 1
H H2A 0.1681 0.3149 0.4079 0.059 Uiso calc R 1
C C3 0.1953(3) 0.5040(6) 0.3447(2) 0.0424(11) Uani d . 1
C C4 0.0315(3) 1.0552(6) 0.3462(2) 0.0410(11) Uani d . 1
C C5 0.0068(3) 1.1021(6) 0.2754(3) 0.0460(12) Uani d . 1
H H5A -0.0412 1.1581 0.2513 0.055 Uiso calc R 1
C C6 0.0667(3) 1.0510(6) 0.2457(2) 0.0390(11) Uani d . 1
C C7 0.2787(3) 1.0521(6) 0.5238(2) 0.0469(12) Uani d . 1
C C8 0.3505(3) 1.1191(7) 0.5189(3) 0.0557(14) Uani d . 1
H H8A 0.3902 1.1745 0.5555 0.067 Uiso calc R 1
C C9 0.3520(3) 1.0874(6) 0.4479(3) 0.0454(12) Uani d . 1
C C10 0.4449(3) 0.6283(8) 0.2855(4) 0.0704(17) Uani d . 1
C C11 0.4591(3) 0.5844(7) 0.3563(4) 0.0702(17) Uani d . 1
H H11A 0.5026 0.5204 0.3844 0.084 Uiso calc R 1
C C12 0.3964(3) 0.6531(6) 0.3791(3) 0.0490(12) Uani d . 1
C C13 0.1268(4) 0.5499(7) 0.5069(3) 0.0633(16) Uani d . 1
H H13A 0.1204 0.6619 0.5233 0.095 Uiso calc R 1
H H13B 0.1662 0.4897 0.5448 0.095 Uiso calc R 1
H H13C 0.0754 0.4919 0.4948 0.095 Uiso calc R 1
C C14 0.2180(3) 0.4232(7) 0.2831(3) 0.0636(15) Uani d . 1
H H14A 0.2313 0.5092 0.2534 0.095 Uiso calc R 1
H H14B 0.1729 0.3578 0.2540 0.095 Uiso calc R 1
H H14C 0.2642 0.3510 0.3024 0.095 Uiso calc R 1
C C15 -0.0100(3) 1.0777(8) 0.4035(3) 0.0680(16) Uani d . 1
H H15A 0.0231 1.0301 0.4486 0.102 Uiso calc R 1
H H15B -0.0618 1.0217 0.3886 0.102 Uiso calc R 1
H H15C -0.0180 1.1959 0.4101 0.102 Uiso calc R 1
C C16 0.0640(3) 1.0668(8) 0.1676(2) 0.0608(15) Uani d . 1
H H16A 0.1129 1.0205 0.1613 0.091 Uiso calc R 1
H H16B 0.0596 1.1837 0.1538 0.091 Uiso calc R 1
H H16C 0.0177 1.0063 0.1374 0.091 Uiso calc R 1
C C17 0.2459(4) 1.0483(8) 0.5871(3) 0.0795(19) Uani d . 1
H H17A 0.1942 0.9919 0.5733 0.119 Uiso calc R 1
H H17B 0.2392 1.1617 0.6020 0.119 Uiso calc R 1
H H17C 0.2832 0.9889 0.6269 0.119 Uiso calc R 1
C C18 0.4151(3) 1.1289(8) 0.4123(3) 0.0637(16) Uani d . 1
H H18A 0.3977 1.0894 0.3628 0.096 Uiso calc R 1
H H18B 0.4654 1.0751 0.4383 0.096 Uiso calc R 1
H H18C 0.4228 1.2489 0.4128 0.096 Uiso calc R 1
C C19 0.4902(4) 0.5946(10) 0.2306(5) 0.121(3) Uani d . 1
H H19A 0.4610 0.6447 0.1847 0.181 Uiso calc R 1
H H19B 0.4944 0.4751 0.2245 0.181 Uiso calc R 1
H H19C 0.5438 0.6428 0.2478 0.181 Uiso calc R 1
C C20 0.3829(3) 0.6372(7) 0.4518(3) 0.0665(16) Uani d . 1
H H20A 0.3345 0.6978 0.4515 0.100 Uiso calc R 1
H H20B 0.4288 0.6834 0.4886 0.100 Uiso calc R 1
H H20C 0.3767 0.5203 0.4621 0.100 Uiso calc R 1
N N1 0.1701(2) 0.7062(4) 0.41197(17) 0.0336(8) Uani d . 1
N N2 0.1952(2) 0.6716(4) 0.35195(17) 0.0331(8) Uani d . 1
N N3 0.1048(2) 0.9768(4) 0.35979(17) 0.0322(8) Uani d . 1
N N4 0.1276(2) 0.9762(4) 0.29746(17) 0.0329(8) Uani d . 1
N N5 0.2399(2) 0.9827(4) 0.45886(17) 0.0352(9) Uani d . 1
N N6 0.2847(2) 1.0044(4) 0.41192(17) 0.0356(9) Uani d . 1
N N7 0.3765(2) 0.7205(5) 0.2677(2) 0.0506(10) Uani d . 1
H H7A 0.3544 0.7628 0.2251 0.061 Uiso calc R 1
N N8 0.3461(2) 0.7391(5) 0.32409(19) 0.0407(9) Uani d . 1
B B1 0.1575(3) 0.8903(6) 0.4308(3) 0.0339(11) Uani d . 1
H H1 0.1291 0.8942 0.4679 0.041 Uiso calc R 1

loop_
_atom_site_aniso_label
_atom_site_aniso_U_11
_atom_site_aniso_U_22
_atom_site_aniso_U_33
_atom_site_aniso_U_12
_atom_site_aniso_U_13
_atom_site_aniso_U_23
Cu 0.0280(3) 0.0343(3) 0.0322(3) 0.0016(2) 0.0114(2) 0.0010(2)
Br1 0.0572(4) 0.0688(4) 0.0551(3) 0.0191(3) 0.0319(3) 0.0230(3)
C1 0.040(3) 0.041(3) 0.048(3) -0.003(2) 0.012(2) 0.010(2)
C2 0.054(3) 0.027(3) 0.062(3) -0.006(2) 0.011(3) 0.014(2)
C3 0.034(3) 0.038(3) 0.051(3) -0.003(2) 0.006(2) -0.005(2)
C4 0.030(2) 0.045(3) 0.050(3) 0.003(2) 0.015(2) -0.006(2)
C5 0.028(2) 0.050(3) 0.056(3) 0.012(2) 0.007(2) 0.006(2)
C6 0.030(2) 0.043(3) 0.040(2) 0.002(2) 0.003(2) 0.006(2)
C7 0.055(3) 0.049(3) 0.033(2) -0.003(3) 0.007(2) -0.011(2)
C8 0.052(3) 0.060(4) 0.045(3) -0.020(3) 0.001(2) -0.019(2)
C9 0.041(3) 0.038(3) 0.053(3) -0.010(2) 0.009(2) -0.002(2)
C10 0.049(3) 0.061(4) 0.115(5) 0.016(3) 0.047(4) 0.016(4)
C11 0.037(3) 0.060(4) 0.112(5) 0.017(3) 0.021(3) 0.025(4)
C12 0.032(3) 0.045(3) 0.065(3) 0.003(2) 0.008(2) 0.014(2)
C13 0.078(4) 0.061(4) 0.056(3) -0.016(3) 0.028(3) 0.017(3)
C14 0.069(4) 0.043(3) 0.082(4) -0.005(3) 0.028(3) -0.024(3)
C15 0.057(4) 0.086(5) 0.071(4) 0.024(3) 0.035(3) 0.002(3)
C16 0.045(3) 0.089(4) 0.041(3) 0.006(3) 0.002(2) 0.014(3)
C17 0.090(5) 0.109(5) 0.040(3) -0.020(4) 0.021(3) -0.028(3)
C18 0.041(3) 0.078(4) 0.070(3) -0.021(3) 0.014(3) -0.002(3)
C19 0.104(6) 0.118(7) 0.179(8) 0.062(5) 0.101(6) 0.037(6)
C20 0.048(3) 0.074(4) 0.061(3) 0.005(3) -0.009(3) 0.014(3)
N1 0.0305(19) 0.035(2) 0.0337(18) -0.0037(16) 0.0079(15) 0.0022(16)
N2 0.033(2) 0.033(2) 0.0360(18) -0.0016(16) 0.0138(16) -0.0001(15)
N3 0.030(2) 0.035(2) 0.0342(18) 0.0026(16) 0.0135(16) -0.0002(15)
N4 0.030(2) 0.037(2) 0.0340(18) 0.0004(16) 0.0130(16) 0.0008(15)
N5 0.039(2) 0.038(2) 0.0291(18) -0.0030(17) 0.0106(16) -0.0055(15)
N6 0.034(2) 0.037(2) 0.0339(19) -0.0065(16) 0.0083(16) -0.0034(16)
N7 0.040(2) 0.050(3) 0.071(3) 0.010(2) 0.030(2) 0.007(2)
N8 0.032(2) 0.043(2) 0.048(2) 0.0019(18) 0.0134(18) 0.0019(18)
B1 0.032(3) 0.041(3) 0.032(2) -0.001(2) 0.014(2) -0.002(2)

loop_
_atom_type_symbol
_atom_type_description
_atom_type_scat_dispersion_real
_atom_type_scat_dispersion_imag
_atom_type_scat_source
C C 0.0033 0.0016 'International Tables Vol C Tables 4.2.6.8 and 6.1.1.4'
H H 0.0000 0.0000 'International Tables Vol C Tables 4.2.6.8 and 6.1.1.4'
N N 0.0061 0.0033 'International Tables Vol C Tables 4.2.6.8 and 6.1.1.4'
B B 0.0013 0.0007 'International Tables Vol C Tables 4.2.6.8 and 6.1.1.4'
Cu Cu 0.3201 1.2651 'International Tables Vol C Tables 4.2.6.8 and 6.1.1.4'
Br Br -0.2901 2.4595 'International Tables Vol C Tables 4.2.6.8 and 6.1.1.4'

loop_
_geom_angle_atom_site_label_1
_geom_angle_atom_site_label_2
_geom_angle_atom_site_label_3
_geom_angle
_geom_angle_publ_flag
N2 Cu N4 85.28(13) y
N2 Cu N8 88.77(14) y
N4 Cu N8 174.01(14) y
N2 Cu N6 95.06(13) y
N4 Cu N6 88.27(13) y
N8 Cu N6 92.99(14) y
N2 Cu Br1 152.93(10) y
N4 Cu Br1 96.65(9) y
N8 Cu Br1 88.31(10) y
N6 Cu Br1 111.97(10) y
N1 C1 C2 107.1(4) no
N1 C1 C13 123.6(4) no
C2 C1 C13 129.3(5) no
C3 C2 C1 107.0(4) no
C3 C2 H2A 126.5 no
C1 C2 H2A 126.5 no
N2 C3 C2 109.4(4) no
N2 C3 C14 121.1(4) no
C2 C3 C14 129.5(5) no
C5 C4 N3 108.0(4) no
C5 C4 C15 129.5(4) no
N3 C4 C15 122.5(4) no
C4 C5 C6 106.9(4) no
C4 C5 H5A 126.5 no
C6 C5 H5A 126.5 no
N4 C6 C5 109.5(4) no
N4 C6 C16 124.1(4) no
C5 C6 C16 126.3(4) no
N5 C7 C8 107.5(4) no
N5 C7 C17 123.1(5) no
C8 C7 C17 129.4(4) no
C7 C8 C9 106.3(4) no
C7 C8 H8A 126.8 no
C9 C8 H8A 126.8 no
N6 C9 C8 109.0(4) no
N6 C9 C18 120.9(4) no
C8 C9 C18 130.1(4) no
N7 C10 C11 106.0(5) no
N7 C10 C19 121.1(6) no
C11 C10 C19 133.0(6) no
C10 C11 C12 107.1(5) no
C10 C11 H11A 126.4 no
C12 C11 H11A 126.4 no
N8 C12 C11 109.2(5) no
N8 C12 C20 122.6(4) no
C11 C12 C20 128.2(5) no
C1 C13 H13A 109.5 no
C1 C13 H13B 109.5 no
H13A C13 H13B 109.5 no
C1 C13 H13C 109.5 no
H13A C13 H13C 109.5 no
H13B C13 H13C 109.5 no
C3 C14 H14A 109.5 no
C3 C14 H14B 109.5 no
H14A C14 H14B 109.5 no
C3 C14 H14C 109.5 no
H14A C14 H14C 109.5 no
H14B C14 H14C 109.5 no
C4 C15 H15A 109.5 no
C4 C15 H15B 109.5 no
H15A C15 H15B 109.5 no
C4 C15 H15C 109.5 no
H15A C15 H15C 109.5 no
H15B C15 H15C 109.5 no
C6 C16 H16A 109.5 no
C6 C16 H16B 109.5 no
H16A C16 H16B 109.5 no
C6 C16 H16C 109.5 no
H16A C16 H16C 109.5 no
H16B C16 H16C 109.5 no
C7 C17 H17A 109.5 no
C7 C17 H17B 109.5 no
H17A C17 H17B 109.5 no
C7 C17 H17C 109.5 no
H17A C17 H17C 109.5 no
H17B C17 H17C 109.5 no
C9 C18 H18A 109.5 no
C9 C18 H18B 109.5 no
H18A C18 H18B 109.5 no
C9 C18 H18C 109.5 no
H18A C18 H18C 109.5 no
H18B C18 H18C 109.5 no
C10 C19 H19A 109.5 no
C10 C19 H19B 109.5 no
H19A C19 H19B 109.5 no
C10 C19 H19C 109.5 no
H19A C19 H19C 109.5 no
H19B C19 H19C 109.5 no
C12 C20 H20A 109.5 no
C12 C20 H20B 109.5 no
H20A C20 H20B 109.5 no
C12 C20 H20C 109.5 no
H20A C20 H20C 109.5 no
H20B C20 H20C 109.5 no
C1 N1 N2 109.2(3) no
C1 N1 B1 131.2(4) no
N2 N1 B1 119.3(3) no
C3 N2 N1 107.2(3) no
C3 N2 Cu 136.0(3) no
N1 N2 Cu 115.8(2) no
C4 N3 N4 109.2(3) no
C4 N3 B1 129.2(4) no
N4 N3 B1 121.5(3) no
C6 N4 N3 106.3(3) no
C6 N4 Cu 139.3(3) no
N3 N4 Cu 114.4(2) no
C7 N5 N6 109.9(4) no
C7 N5 B1 131.8(4) no
N6 N5 B1 118.2(3) no
C9 N6 N5 107.3(3) no
C9 N6 Cu 137.4(3) no
N5 N6 Cu 114.6(2) no
C10 N7 N8 112.3(4) no
C10 N7 H7A 123.9 no
N8 N7 H7A 123.9 no
C12 N8 N7 105.4(4) no
C12 N8 Cu 135.0(3) no
N7 N8 Cu 119.5(3) no
N1 B1 N5 110.7(4) no
N1 B1 N3 107.4(3) no
N5 B1 N3 109.2(4) no
N1 B1 H1 109.8 no
N5 B1 H1 109.8 no
N3 B1 H1 109.8 no

loop_
_geom_bond_atom_site_label_1
_geom_bond_atom_site_label_2
_geom_bond_distance
_geom_bond_publ_flag
Cu N2 2.019(3) y
Cu N4 2.035(3) y
Cu N8 2.067(4) y
Cu N6 2.176(3) y
Cu Br1 2.4607(8) y
C1 N1 1.355(5) no
C1 C2 1.383(7) no
C1 C13 1.480(6) no
C2 C3 1.378(7) no
C2 H2A 0.9300 no
C3 N2 1.335(5) no
C3 C14 1.499(7) no
C4 C5 1.350(6) no
C4 N3 1.360(5) no
C4 C15 1.495(6) no
C5 C6 1.382(6) no
C5 H5A 0.9300 no
C6 N4 1.346(5) no
C6 C16 1.494(6) no
C7 N5 1.343(5) no
C7 C8 1.374(7) no
C7 C17 1.491(6) no
C8 C9 1.396(6) no
C8 H8A 0.9300 no
C9 N6 1.331(5) no
C9 C18 1.485(6) no
C10 N7 1.340(6) no
C10 C11 1.353(8) no
C10 C19 1.514(8) no
C11 C12 1.394(7) no
C11 H11A 0.9300 no
C12 N8 1.333(5) no
C12 C20 1.491(7) no
C13 H13A 0.9600 no
C13 H13B 0.9600 no
C13 H13C 0.9600 no
C14 H14A 0.9600 no
C14 H14B 0.9600 no
C14 H14C 0.9600 no
C15 H15A 0.9600 no
C15 H15B 0.9600 no
C15 H15C 0.9600 no
C16 H16A 0.9600 no
C16 H16B 0.9600 no
C16 H16C 0.9600 no
C17 H17A 0.9600 no
C17 H17B 0.9600 no
C17 H17C 0.9600 no
C18 H18A 0.9600 no
C18 H18B 0.9600 no
C18 H18C 0.9600 no
C19 H19A 0.9600 no
C19 H19B 0.9600 no
C19 H19C 0.9600 no
C20 H20A 0.9600 no
C20 H20B 0.9600 no
C20 H20C 0.9600 no
N1 N2 1.378(4) no
N1 B1 1.534(6) no
N3 N4 1.370(4) no
N3 B1 1.552(6) no
N5 N6 1.364(4) no
N5 B1 1.542(6) no
N7 N8 1.348(5) no
N7 H7A 0.8600 no
B1 H1 0.9800 no

loop_
_geom_hbond_atom_site_label_D
_geom_hbond_atom_site_label_H
_geom_hbond_atom_site_label_A
_geom_hbond_distance_DH
_geom_hbond_distance_HA
_geom_hbond_distance_DA
_geom_hbond_angle_DHA
_geom_hbond_publ_flag
N7 H7A Br1 0.860 2.508 3.045(4) 121 y
